data_4331709
loop_
_publ_author_name
'Wajda-Hermanowicz, Katarzyna'
'Ciunik, Zbigniew'
'Kochel, Andrzej'

_publ_section_title
;
 Syntheses and Molecular Structure of Some Rh and Ru Complexes with the
 Chelating Diphenyl (2-Pyridyl)phosphine Ligand
;
_journal_issue 8
_journal_name_full 'Inorganic Chemistry'
_journal_page_first 3369
_journal_page_last 3377
_journal_paper_doi 10.1021/ic051442k
_journal_volume 45
_journal_year 2006
_chemical_formula_sum 'C53 H44 Cl8 N3 P3 Ru'
_chemical_formula_weight 1200.49
_chemical_name_systematic
; 
 ? 
;
_space_group_IT_number 2
_symmetry_cell_setting triclinic
_symmetry_space_group_name_Hall '-P 1'
_symmetry_space_group_name_H-M 'P -1'
_atom_sites_solution_hydrogens geom
_atom_sites_solution_primary direct
_atom_sites_solution_secondary difmap
_audit_creation_method SHELXL-97
_cell_angle_alpha 67.72(3)
_cell_angle_beta 85.64(3)
_cell_angle_gamma 76.35(3)
_cell_formula_units_Z 2
_cell_length_a 11.781(2)
_cell_length_b 15.449(3)
_cell_length_c 17.961(4)
_cell_measurement_reflns_used 4500
_cell_measurement_temperature 100(2)
_cell_measurement_theta_max 27.00
_cell_measurement_theta_min 2.88
_cell_volume 2939.2(12)
_computing_cell_refinement 'Oxford Diffraction (Poland) Sp. z o.o'
_computing_data_collection 'Oxford Diffraction (Poland) Sp. z o.o'
_computing_data_reduction 'Oxford Diffraction (Poland) Sp. z o.o'
_computing_molecular_graphics 'SHELXTL-NT V5.1, Brucker AXS 1999'
_computing_publication_material 'SHELXL-97 (Sheldrick, 1997)'
_computing_structure_refinement 'SHELXL-97 (Sheldrick, 1997)'
_computing_structure_solution 'SHELXS-97 (Sheldrick, 1990)'
_diffrn_ambient_temperature 100(2)
_diffrn_measured_fraction_theta_full 0.998
_diffrn_measured_fraction_theta_max 0.998
_diffrn_measurement_device_type 'Kuma KM4CCD'
_diffrn_measurement_method '\o scan'
_diffrn_radiation_monochromator graphite
_diffrn_radiation_source 'fine-focus sealed tube'
_diffrn_radiation_type MoK\a
_diffrn_radiation_wavelength 0.71073
_diffrn_reflns_av_R_equivalents 0.0980
_diffrn_reflns_av_sigmaI/netI 0.1003
_diffrn_reflns_limit_h_max 15
_diffrn_reflns_limit_h_min -15
_diffrn_reflns_limit_k_max 19
_diffrn_reflns_limit_k_min -19
_diffrn_reflns_limit_l_max 16
_diffrn_reflns_limit_l_min -22
_diffrn_reflns_number 38268
_diffrn_reflns_theta_full 27.00
_diffrn_reflns_theta_max 27.00
_diffrn_reflns_theta_min 2.88
_diffrn_standards_number 0
_exptl_absorpt_coefficient_mu 0.748
_exptl_absorpt_correction_T_max 0.9290
_exptl_absorpt_correction_T_min 0.8961
_exptl_absorpt_correction_type analytical
_exptl_absorpt_process_details 'Instruction, Oxford Diffraction,Poland Sp. z o.o'
_exptl_crystal_density_diffrn 1.356
_exptl_crystal_density_method 'not measured'
_exptl_crystal_F_000 1216
_exptl_crystal_size_max 0.15
_exptl_crystal_size_mid 0.15
_exptl_crystal_size_min 0.10
_refine_diff_density_max 1.304
_refine_diff_density_min -1.387
_refine_diff_density_rms 0.134
_refine_ls_extinction_method none
_refine_ls_goodness_of_fit_ref 1.123
_refine_ls_hydrogen_treatment constr
_refine_ls_matrix_type full
_refine_ls_number_parameters 613
_refine_ls_number_reflns 12798
_refine_ls_number_restraints 0
_refine_ls_restrained_S_all 1.123
_refine_ls_R_factor_all 0.1223
_refine_ls_R_factor_gt 0.0883
_refine_ls_shift/su_max 0.000
_refine_ls_shift/su_mean 0.000
_refine_ls_structure_factor_coef Fsqd
_refine_ls_weighting_details 'calc w=1/[\s^2^(Fo^2^)+(0.0646P)^2^+14.9205P] where P=(Fo^2^+2Fc^2^)/3'
_refine_ls_weighting_scheme calc
_refine_ls_wR_factor_gt 0.1810
_refine_ls_wR_factor_ref 0.1948
_reflns_number_gt 9665
_reflns_number_total 12798
_reflns_threshold_expression >2sigma(I)
_cod_data_source_file ic051442ksup4.cif
_cod_data_source_block 6
_cod_original_cell_volume 2939.2(10)
_cod_original_sg_symbol_H-M P-1
_cod_database_code 4331709

loop_
_symmetry_equiv_pos_as_xyz
'x, y, z'
'-x, -y, -z'

loop_
_atom_site_label
_atom_site_type_symbol
_atom_site_fract_x
_atom_site_fract_y
_atom_site_fract_z
_atom_site_U_iso_or_equiv
_atom_site_adp_type
_atom_site_occupancy
_atom_site_symmetry_multiplicity
_atom_site_calc_flag
_atom_site_refinement_flags
Ru Ru 0.49741(4) 0.39359(3) 0.36238(3) 0.01379(13) Uani 1 1 d .
Cl1 Cl 0.57851(14) 0.36568(11) 0.49155(8) 0.0232(3) Uani 1 1 d .
P1 P 0.48404(14) 0.23408(11) 0.41069(9) 0.0167(3) Uani 1 1 d .
N1 N 0.4456(5) 0.2134(4) 0.2738(3) 0.0227(11) Uani 1 1 d .
C1 C 0.4127(5) 0.1861(4) 0.3515(3) 0.0179(12) Uani 1 1 d .
C2 C 0.3419(5) 0.1211(4) 0.3839(4) 0.0186(12) Uani 1 1 d .
H2 H 0.3206 0.1025 0.4389 0.022 Uiso 1 1 calc R
C3 C 0.3026(6) 0.0838(5) 0.3337(4) 0.0243(14) Uani 1 1 d .
H3 H 0.2541 0.0391 0.3544 0.029 Uiso 1 1 calc R
C4 C 0.3343(6) 0.1119(5) 0.2542(4) 0.0274(15) Uani 1 1 d .
H4 H 0.3065 0.0886 0.2188 0.033 Uiso 1 1 calc R
C5 C 0.4079(6) 0.1751(5) 0.2274(4) 0.0248(14) Uani 1 1 d .
H5 H 0.4331 0.1922 0.1732 0.030 Uiso 1 1 calc R
C6 C 0.4092(5) 0.1954(5) 0.5078(3) 0.0198(13) Uani 1 1 d .
C7 C 0.4631(6) 0.1260(5) 0.5777(4) 0.0245(14) Uani 1 1 d .
H7 H 0.5413 0.0921 0.5763 0.029 Uiso 1 1 calc R
C8 C 0.4039(6) 0.1054(5) 0.6501(4) 0.0226(13) Uani 1 1 d .
H8 H 0.4421 0.0575 0.6977 0.027 Uiso 1 1 calc R
C9 C 0.2912(6) 0.1532(5) 0.6537(4) 0.0252(14) Uani 1 1 d .
H9 H 0.2518 0.1389 0.7036 0.030 Uiso 1 1 calc R
C10 C 0.2346(6) 0.2225(5) 0.5843(4) 0.0239(14) Uani 1 1 d .
H10 H 0.1561 0.2554 0.5863 0.029 Uiso 1 1 calc R
C11 C 0.2946(5) 0.2441(5) 0.5104(4) 0.0216(13) Uani 1 1 d .
H11 H 0.2565 0.2918 0.4627 0.026 Uiso 1 1 calc R
C12 C 0.6274(5) 0.1501(4) 0.4290(3) 0.0175(12) Uani 1 1 d .
C13 C 0.6636(6) 0.0854(5) 0.3895(4) 0.0241(14) Uani 1 1 d .
H13 H 0.6123 0.0838 0.3519 0.029 Uiso 1 1 calc R
C14 C 0.7722(6) 0.0244(5) 0.4045(4) 0.0287(15) Uani 1 1 d .
H14 H 0.7958 -0.0182 0.3767 0.034 Uiso 1 1 calc R
C15 C 0.8477(5) 0.0245(5) 0.4603(4) 0.0265(14) Uani 1 1 d .
H15 H 0.9224 -0.0183 0.4709 0.032 Uiso 1 1 calc R
C16 C 0.8135(5) 0.0875(4) 0.5003(3) 0.0201(13) Uani 1 1 d .
H16 H 0.8646 0.0876 0.5386 0.024 Uiso 1 1 calc R
C17 C 0.7062(6) 0.1493(5) 0.4845(3) 0.0229(13) Uani 1 1 d .
H17 H 0.6843 0.1927 0.5117 0.027 Uiso 1 1 calc R
P2 P 0.36113(14) 0.46266(11) 0.25864(9) 0.0170(3) Uani 1 1 d .
N2 N 0.3327(4) 0.4520(4) 0.4004(3) 0.0175(10) Uani 1 1 d .
C18 C 0.2610(5) 0.4862(4) 0.3353(3) 0.0200(13) Uani 1 1 d .
C19 C 0.1440(6) 0.5278(5) 0.3380(4) 0.0242(14) Uani 1 1 d .
H19 H 0.0948 0.5496 0.2920 0.029 Uiso 1 1 calc R
C20 C 0.0993(6) 0.5374(5) 0.4094(4) 0.0314(16) Uani 1 1 d .
H20 H 0.0196 0.5666 0.4128 0.038 Uiso 1 1 calc R
C21 C 0.1739(6) 0.5033(5) 0.4751(4) 0.0237(14) Uani 1 1 d .
H21 H 0.1448 0.5090 0.5242 0.028 Uiso 1 1 calc R
C22 C 0.2919(6) 0.4606(5) 0.4703(4) 0.0226(13) Uani 1 1 d .
H22 H 0.3426 0.4378 0.5157 0.027 Uiso 1 1 calc R
C23 C 0.2831(5) 0.4158(4) 0.2037(3) 0.0185(12) Uani 1 1 d .
C24 C 0.1922(6) 0.3709(5) 0.2384(4) 0.0245(14) Uani 1 1 d .
H24 H 0.1693 0.3641 0.2918 0.029 Uiso 1 1 calc R
C25 C 0.1346(6) 0.3358(5) 0.1943(4) 0.0283(15) Uani 1 1 d .
H25 H 0.0723 0.3055 0.2178 0.034 Uiso 1 1 calc R
C26 C 0.1681(6) 0.3451(5) 0.1170(4) 0.0306(16) Uani 1 1 d .
H26 H 0.1283 0.3215 0.0874 0.037 Uiso 1 1 calc R
C27 C 0.2603(6) 0.3891(5) 0.0819(4) 0.0258(14) Uani 1 1 d .
H27 H 0.2834 0.3948 0.0288 0.031 Uiso 1 1 calc R
C28 C 0.3176(6) 0.4242(5) 0.1249(3) 0.0227(13) Uani 1 1 d .
H28 H 0.3802 0.4541 0.1012 0.027 Uiso 1 1 calc R
C29 C 0.3654(5) 0.5817(4) 0.1833(3) 0.0195(12) Uani 1 1 d .
C30 C 0.4671(6) 0.5950(5) 0.1388(4) 0.0240(13) Uani 1 1 d .
H30 H 0.5333 0.5430 0.1486 0.029 Uiso 1 1 calc R
C31 C 0.4707(6) 0.6839(5) 0.0805(4) 0.0297(15) Uani 1 1 d .
H31 H 0.5403 0.6930 0.0511 0.036 Uiso 1 1 calc R
C32 C 0.3735(7) 0.7603(5) 0.0645(4) 0.0327(16) Uani 1 1 d .
H32 H 0.3759 0.8214 0.0245 0.039 Uiso 1 1 calc R
C33 C 0.2732(7) 0.7448(5) 0.1085(4) 0.0322(16) Uani 1 1 d .
H33 H 0.2061 0.7961 0.0976 0.039 Uiso 1 1 calc R
C34 C 0.2682(6) 0.6577(5) 0.1673(4) 0.0260(14) Uani 1 1 d .
H34 H 0.1986 0.6493 0.1969 0.031 Uiso 1 1 calc R
P3 P 0.67652(13) 0.38180(11) 0.30224(9) 0.0170(3) Uani 1 1 d .
N3 N 0.5514(4) 0.5252(4) 0.3255(3) 0.0160(10) Uani 1 1 d .
C35 C 0.6620(5) 0.5051(4) 0.2967(3) 0.0199(13) Uani 1 1 d .
C36 C 0.7312(6) 0.5707(5) 0.2750(4) 0.0222(13) Uani 1 1 d .
H36 H 0.8075 0.5557 0.2552 0.027 Uiso 1 1 calc R
C37 C 0.6898(6) 0.6582(5) 0.2822(4) 0.0266(15) Uani 1 1 d .
H37 H 0.7371 0.7038 0.2687 0.032 Uiso 1 1 calc R
C38 C 0.5762(6) 0.6780(5) 0.3097(4) 0.0270(14) Uani 1 1 d .
H38 H 0.5446 0.7385 0.3139 0.032 Uiso 1 1 calc R
C39 C 0.5100(5) 0.6102(4) 0.3307(4) 0.0199(12) Uani 1 1 d .
H39 H 0.4329 0.6246 0.3494 0.024 Uiso 1 1 calc R
C40 C 0.7037(6) 0.3811(4) 0.2007(3) 0.0206(13) Uani 1 1 d .
C41 C 0.7967(6) 0.4134(5) 0.1568(4) 0.0284(15) Uani 1 1 d .
H41 H 0.8462 0.4388 0.1784 0.034 Uiso 1 1 calc R
C42 C 0.8184(6) 0.4088(5) 0.0806(4) 0.0311(16) Uani 1 1 d .
H42 H 0.8824 0.4311 0.0502 0.037 Uiso 1 1 calc R
C43 C 0.7449(7) 0.3712(6) 0.0501(4) 0.0360(17) Uani 1 1 d .
H43 H 0.7588 0.3677 -0.0016 0.043 Uiso 1 1 calc R
C44 C 0.6522(7) 0.3392(6) 0.0943(4) 0.0395(19) Uani 1 1 d .
H44 H 0.6027 0.3136 0.0729 0.047 Uiso 1 1 calc R
C45 C 0.6301(6) 0.3439(5) 0.1706(4) 0.0278(15) Uani 1 1 d .
H45 H 0.5660 0.3220 0.2010 0.033 Uiso 1 1 calc R
C46 C 0.8184(5) 0.3172(5) 0.3516(4) 0.0217(13) Uani 1 1 d .
C47 C 0.8523(6) 0.3379(5) 0.4144(4) 0.0280(15) Uani 1 1 d .
H47 H 0.8017 0.3843 0.4315 0.034 Uiso 1 1 calc R
C48 C 0.9606(6) 0.2903(5) 0.4519(4) 0.0338(17) Uani 1 1 d .
H48 H 0.9844 0.3053 0.4941 0.041 Uiso 1 1 calc R
C49 C 1.0335(6) 0.2216(5) 0.4283(4) 0.0327(16) Uani 1 1 d .
H49 H 1.1080 0.1899 0.4534 0.039 Uiso 1 1 calc R
C50 C 0.9972(6) 0.1994(5) 0.3673(4) 0.0289(15) Uani 1 1 d .
H50 H 1.0460 0.1506 0.3520 0.035 Uiso 1 1 calc R
C51 C 0.8902(5) 0.2478(5) 0.3285(4) 0.0223(13) Uani 1 1 d .
H51 H 0.8667 0.2330 0.2861 0.027 Uiso 1 1 calc R
C52 C 0.9254(7) 0.7114(6) 0.0790(5) 0.0402(19) Uani 1 1 d .
H52 H 0.9354 0.7329 0.1235 0.048 Uiso 1 1 calc R
Cl2 Cl 1.00169(18) 0.59019(15) 0.10559(12) 0.0437(5) Uani 1 1 d .
Cl3 Cl 0.77568(18) 0.72125(19) 0.06648(13) 0.0519(6) Uani 1 1 d .
Cl4 Cl 0.9836(2) 0.78355(17) -0.00891(14) 0.0566(6) Uani 1 1 d .
C53 C 0.1318(9) 0.8772(8) 0.2671(6) 0.060(3) Uani 1 1 d .
H53 H 0.0882 0.8373 0.2528 0.072 Uiso 1 1 calc R
Cl5 Cl 0.2379(3) 0.8011(3) 0.3388(3) 0.1306(19) Uani 1 1 d .
Cl6 Cl 0.1894(6) 0.9486(4) 0.1797(3) 0.175(3) Uani 1 1 d .
Cl7 Cl 0.0329(3) 0.9527(2) 0.30628(17) 0.0822(9) Uani 1 1 d .
Cl8 Cl 0.04304(15) 0.25434(14) 0.75341(10) 0.0341(4) Uani 1 1 d .

loop_
_atom_site_aniso_label
_atom_site_aniso_U_11
_atom_site_aniso_U_22
_atom_site_aniso_U_33
_atom_site_aniso_U_23
_atom_site_aniso_U_13
_atom_site_aniso_U_12
Ru 0.0158(2) 0.0162(2) 0.0109(2) -0.00725(17) 0.00058(16) -0.00304(19)
Cl1 0.0289(8) 0.0264(8) 0.0163(7) -0.0121(6) -0.0050(6) -0.0013(7)
P1 0.0189(8) 0.0191(8) 0.0143(7) -0.0083(6) -0.0002(6) -0.0046(6)
N1 0.030(3) 0.024(3) 0.015(2) -0.008(2) 0.000(2) -0.006(2)
C1 0.021(3) 0.021(3) 0.013(3) -0.011(2) -0.003(2) 0.002(3)
C2 0.019(3) 0.018(3) 0.020(3) -0.007(2) -0.001(2) -0.004(3)
C3 0.024(3) 0.020(3) 0.031(3) -0.014(3) -0.002(3) -0.003(3)
C4 0.032(4) 0.024(3) 0.029(3) -0.013(3) -0.010(3) -0.003(3)
C5 0.030(4) 0.030(4) 0.015(3) -0.012(3) -0.001(3) -0.002(3)
C6 0.026(3) 0.027(3) 0.012(3) -0.009(2) 0.002(2) -0.012(3)
C7 0.026(3) 0.032(4) 0.019(3) -0.012(3) 0.003(3) -0.007(3)
C8 0.030(4) 0.023(3) 0.016(3) -0.007(2) 0.000(3) -0.007(3)
C9 0.035(4) 0.032(4) 0.018(3) -0.016(3) 0.005(3) -0.014(3)
C10 0.025(3) 0.027(3) 0.025(3) -0.015(3) 0.006(3) -0.010(3)
C11 0.024(3) 0.027(3) 0.019(3) -0.013(3) -0.002(2) -0.007(3)
C12 0.015(3) 0.016(3) 0.022(3) -0.008(2) -0.001(2) -0.002(2)
C13 0.020(3) 0.024(3) 0.031(3) -0.012(3) -0.004(3) -0.004(3)
C14 0.019(3) 0.031(4) 0.043(4) -0.024(3) 0.005(3) -0.001(3)
C15 0.013(3) 0.019(3) 0.042(4) -0.007(3) -0.006(3) 0.001(3)
C16 0.019(3) 0.020(3) 0.019(3) -0.002(2) 0.000(2) -0.007(3)
C17 0.028(3) 0.029(3) 0.013(3) -0.008(3) 0.001(2) -0.009(3)
P2 0.0194(8) 0.0198(8) 0.0122(7) -0.0072(6) 0.0007(6) -0.0027(6)
N2 0.023(3) 0.018(3) 0.014(2) -0.007(2) 0.003(2) -0.008(2)
C18 0.024(3) 0.022(3) 0.019(3) -0.014(3) 0.002(2) -0.005(3)
C19 0.021(3) 0.031(4) 0.023(3) -0.014(3) 0.001(3) -0.003(3)
C20 0.028(4) 0.041(4) 0.034(4) -0.026(3) 0.008(3) -0.007(3)
C21 0.029(4) 0.027(3) 0.023(3) -0.020(3) 0.010(3) -0.005(3)
C22 0.033(4) 0.026(3) 0.018(3) -0.014(3) 0.005(3) -0.014(3)
C23 0.019(3) 0.021(3) 0.014(3) -0.008(2) -0.006(2) 0.002(3)
C24 0.031(4) 0.026(3) 0.021(3) -0.012(3) 0.002(3) -0.009(3)
C25 0.029(4) 0.033(4) 0.029(3) -0.012(3) 0.002(3) -0.018(3)
C26 0.037(4) 0.038(4) 0.026(3) -0.016(3) -0.008(3) -0.016(3)
C27 0.035(4) 0.026(3) 0.017(3) -0.009(3) 0.002(3) -0.006(3)
C28 0.026(3) 0.029(3) 0.015(3) -0.010(3) -0.001(2) -0.006(3)
C29 0.026(3) 0.020(3) 0.013(3) -0.007(2) -0.002(2) -0.005(3)
C30 0.021(3) 0.026(3) 0.021(3) -0.006(3) 0.004(3) -0.004(3)
C31 0.035(4) 0.035(4) 0.021(3) -0.009(3) 0.001(3) -0.015(3)
C32 0.046(4) 0.027(4) 0.022(3) -0.001(3) -0.007(3) -0.014(3)
C33 0.041(4) 0.024(4) 0.029(4) -0.009(3) -0.002(3) -0.004(3)
C34 0.026(3) 0.031(4) 0.023(3) -0.013(3) 0.002(3) -0.008(3)
P3 0.0166(8) 0.0204(8) 0.0166(7) -0.0099(6) 0.0000(6) -0.0037(6)
N3 0.012(2) 0.021(3) 0.013(2) -0.008(2) -0.0028(18) 0.004(2)
C35 0.025(3) 0.026(3) 0.015(3) -0.013(2) 0.000(2) -0.009(3)
C36 0.021(3) 0.029(3) 0.021(3) -0.012(3) 0.004(2) -0.011(3)
C37 0.037(4) 0.030(4) 0.018(3) -0.009(3) 0.003(3) -0.018(3)
C38 0.032(4) 0.024(3) 0.028(3) -0.016(3) 0.002(3) -0.003(3)
C39 0.016(3) 0.023(3) 0.022(3) -0.013(3) 0.003(2) 0.002(3)
C40 0.027(3) 0.021(3) 0.014(3) -0.010(2) 0.000(2) 0.000(3)
C41 0.037(4) 0.037(4) 0.015(3) -0.012(3) 0.005(3) -0.014(3)
C42 0.032(4) 0.041(4) 0.019(3) -0.009(3) 0.011(3) -0.013(3)
C43 0.042(4) 0.049(5) 0.016(3) -0.016(3) 0.008(3) -0.006(4)
C44 0.040(4) 0.069(6) 0.025(4) -0.029(4) 0.005(3) -0.021(4)
C45 0.030(4) 0.041(4) 0.019(3) -0.016(3) 0.009(3) -0.015(3)
C46 0.016(3) 0.026(3) 0.022(3) -0.008(3) 0.001(2) -0.004(3)
C47 0.023(3) 0.027(4) 0.036(4) -0.014(3) -0.009(3) -0.003(3)
C48 0.035(4) 0.029(4) 0.037(4) -0.011(3) -0.015(3) -0.005(3)
C49 0.022(4) 0.031(4) 0.036(4) 0.001(3) -0.007(3) -0.010(3)
C50 0.025(3) 0.025(3) 0.032(4) -0.005(3) 0.006(3) -0.007(3)
C51 0.019(3) 0.026(3) 0.018(3) -0.006(3) 0.008(2) -0.005(3)
C52 0.038(4) 0.056(5) 0.039(4) -0.028(4) 0.002(3) -0.016(4)
Cl2 0.0453(11) 0.0448(11) 0.0439(11) -0.0216(9) 0.0104(9) -0.0101(10)
Cl3 0.0361(11) 0.0830(17) 0.0493(12) -0.0433(12) 0.0017(9) -0.0057(11)
Cl4 0.0639(15) 0.0557(14) 0.0520(13) -0.0155(11) 0.0030(11) -0.0253(12)
C53 0.062(6) 0.087(8) 0.055(6) -0.046(6) 0.011(5) -0.031(6)
Cl5 0.078(2) 0.196(4) 0.153(3) -0.150(3) -0.069(2) 0.069(2)
Cl6 0.311(7) 0.183(5) 0.143(4) -0.131(4) 0.141(4) -0.191(5)
Cl7 0.0710(18) 0.104(2) 0.0770(18) -0.0604(17) -0.0357(15) 0.0264(16)
Cl8 0.0271(9) 0.0448(11) 0.0352(9) -0.0239(8) 0.0008(7) -0.0019(8)

loop_
_atom_type_symbol
_atom_type_description
_atom_type_scat_dispersion_real
_atom_type_scat_dispersion_imag
_atom_type_scat_source
C C 0.0033 0.0016 'International Tables Vol C Tables 4.2.6.8 and 6.1.1.4'
H H 0.0000 0.0000 'International Tables Vol C Tables 4.2.6.8 and 6.1.1.4'
N N 0.0061 0.0033 'International Tables Vol C Tables 4.2.6.8 and 6.1.1.4'
Cl Cl 0.1484 0.1585 'International Tables Vol C Tables 4.2.6.8 and 6.1.1.4'
P P 0.1023 0.0942 'International Tables Vol C Tables 4.2.6.8 and 6.1.1.4'
Ru Ru -1.2594 0.8363 'International Tables Vol C Tables 4.2.6.8 and 6.1.1.4'

loop_
_geom_angle_atom_site_label_1
_geom_angle_atom_site_label_2
_geom_angle_atom_site_label_3
_geom_angle
N2 Ru N3 92.77(18)
N2 Ru P3 161.48(14)
N3 Ru P3 69.24(14)
N2 Ru P2 68.33(13)
N3 Ru P2 89.32(13)
P3 Ru P2 105.81(6)
N2 Ru P1 98.28(14)
N3 Ru P1 166.62(13)
P3 Ru P1 100.15(7)
P2 Ru P1 101.74(6)
N2 Ru Cl1 88.52(13)
N3 Ru Cl1 83.87(13)
P3 Ru Cl1 93.69(6)
P2 Ru Cl1 155.55(6)
P1 Ru Cl1 88.87(6)
C12 P1 C6 104.3(3)
C12 P1 C1 99.7(3)
C6 P1 C1 101.6(3)
C12 P1 Ru 112.83(19)
C6 P1 Ru 114.2(2)
C1 P1 Ru 121.8(2)
C5 N1 C1 117.9(5)
N1 C1 C2 122.4(5)
N1 C1 P1 113.0(4)
C2 C1 P1 124.3(4)
C1 C2 C3 118.3(6)
C4 C3 C2 119.9(6)
C3 C4 C5 118.0(6)
N1 C5 C4 123.5(6)
C7 C6 C11 119.3(6)
C7 C6 P1 123.7(5)
C11 C6 P1 116.9(5)
C6 C7 C8 120.6(6)
C9 C8 C7 120.8(6)
C8 C9 C10 119.8(6)
C9 C10 C11 119.6(6)
C6 C11 C10 119.9(6)
C13 C12 C17 117.5(6)
C13 C12 P1 122.8(4)
C17 C12 P1 119.8(5)
C14 C13 C12 120.8(6)
C13 C14 C15 120.4(6)
C16 C15 C14 119.7(6)
C17 C16 C15 120.1(6)
C16 C17 C12 121.6(6)
C23 P2 C18 106.3(3)
C23 P2 C29 101.7(3)
C18 P2 C29 104.9(3)
C23 P2 Ru 134.4(2)
C18 P2 Ru 84.3(2)
C29 P2 Ru 118.7(2)
C22 N2 C18 120.3(5)
C22 N2 Ru 134.3(4)
C18 N2 Ru 105.4(4)
N2 C18 C19 122.0(5)
N2 C18 P2 101.9(4)
C19 C18 P2 136.1(5)
C18 C19 C20 119.0(6)
C21 C20 C19 118.4(6)
C20 C21 C22 121.0(6)
N2 C22 C21 119.3(6)
C24 C23 C28 119.6(5)
C24 C23 P2 121.6(4)
C28 C23 P2 118.8(5)
C23 C24 C25 119.8(6)
C26 C25 C24 120.3(6)
C25 C26 C27 120.4(6)
C28 C27 C26 119.8(6)
C27 C28 C23 120.0(6)
C34 C29 C30 119.5(6)
C34 C29 P2 121.2(5)
C30 C29 P2 119.2(5)
C31 C30 C29 119.8(6)
C30 C31 C32 120.8(7)
C33 C32 C31 118.3(6)
C34 C33 C32 122.0(7)
C33 C34 C29 119.6(6)
C46 P3 C40 101.6(3)
C46 P3 C35 104.3(3)
C40 P3 C35 108.1(3)
C46 P3 Ru 127.1(2)
C40 P3 Ru 125.5(2)
C35 P3 Ru 84.3(2)
C39 N3 C35 119.4(5)
C39 N3 Ru 136.3(4)
C35 N3 Ru 104.0(4)
N3 C35 C36 121.1(6)
N3 C35 P3 102.2(4)
C36 C35 P3 136.7(5)
C35 C36 C37 119.7(6)
C36 C37 C38 118.1(6)
C39 C38 C37 120.2(6)
N3 C39 C38 121.4(6)
C41 C40 C45 121.1(5)
C41 C40 P3 121.1(5)
C45 C40 P3 117.8(5)
C40 C41 C42 120.2(6)
C43 C42 C41 119.0(6)
C44 C43 C42 120.4(6)
C43 C44 C45 120.7(7)
C40 C45 C44 118.7(6)
C51 C46 C47 120.0(6)
C51 C46 P3 121.0(5)
C47 C46 P3 118.9(5)
C48 C47 C46 119.7(6)
C49 C48 C47 120.4(6)
C48 C49 C50 119.4(6)
C49 C50 C51 120.6(7)
C46 C51 C50 119.9(6)
Cl4 C52 Cl3 111.1(4)
Cl4 C52 Cl2 109.8(4)
Cl3 C52 Cl2 109.9(4)
Cl5 C53 Cl6 113.0(6)
Cl5 C53 Cl7 110.1(5)
Cl6 C53 Cl7 108.2(6)

loop_
_geom_bond_atom_site_label_1
_geom_bond_atom_site_label_2
_geom_bond_distance
Ru N2 2.118(5)
Ru N3 2.122(5)
Ru P3 2.2964(17)
Ru P2 2.3081(18)
Ru P1 2.3220(17)
Ru Cl1 2.4218(16)
P1 C12 1.836(6)
P1 C6 1.845(6)
P1 C1 1.847(6)
N1 C5 1.342(8)
N1 C1 1.351(7)
C1 C2 1.386(8)
C2 C3 1.393(8)
C3 C4 1.376(9)
C4 C5 1.384(9)
C6 C7 1.381(9)
C6 C11 1.389(9)
C7 C8 1.389(8)
C8 C9 1.368(9)
C9 C10 1.386(9)
C10 C11 1.415(9)
C12 C13 1.406(8)
C12 C17 1.408(8)
C13 C14 1.374(9)
C14 C15 1.390(9)
C15 C16 1.387(9)
C16 C17 1.367(9)
P2 C23 1.827(6)
P2 C18 1.831(6)
P2 C29 1.834(6)
N2 C22 1.352(7)
N2 C18 1.353(8)
C18 C19 1.383(9)
C19 C20 1.395(9)
C20 C21 1.382(9)
C21 C22 1.402(9)
C23 C24 1.392(9)
C23 C28 1.408(8)
C24 C25 1.400(9)
C25 C26 1.376(9)
C26 C27 1.399(9)
C27 C28 1.384(8)
C29 C34 1.391(9)
C29 C30 1.400(9)
C30 C31 1.385(9)
C31 C32 1.393(10)
C32 C33 1.388(10)
C33 C34 1.371(9)
P3 C46 1.829(6)
P3 C40 1.832(6)
P3 C35 1.836(6)
N3 C39 1.325(7)
N3 C35 1.374(8)
C35 C36 1.374(8)
C36 C37 1.375(9)
C37 C38 1.396(9)
C38 C39 1.374(9)
C40 C41 1.378(9)
C40 C45 1.384(9)
C41 C42 1.397(9)
C42 C43 1.394(10)
C43 C44 1.377(10)
C44 C45 1.400(9)
C46 C51 1.376(9)
C46 C47 1.391(9)
C47 C48 1.391(9)
C48 C49 1.379(11)
C49 C50 1.388(10)
C50 C51 1.388(9)
C52 Cl4 1.751(8)
C52 Cl3 1.758(8)
C52 Cl2 1.770(9)
C53 Cl5 1.733(11)
C53 Cl6 1.738(11)
C53 Cl7 1.752(10)

loop_
_geom_torsion_atom_site_label_1
_geom_torsion_atom_site_label_2
_geom_torsion_atom_site_label_3
_geom_torsion_atom_site_label_4
_geom_torsion
N2 Ru P1 C12 -155.9(2)
N3 Ru P1 C12 -10.6(6)
P3 Ru P1 C12 26.0(2)
P2 Ru P1 C12 134.7(2)
Cl1 Ru P1 C12 -67.5(2)
N2 Ru P1 C6 -37.0(3)
N3 Ru P1 C6 108.4(6)
P3 Ru P1 C6 144.9(2)
P2 Ru P1 C6 -106.4(2)
Cl1 Ru P1 C6 51.4(2)
N2 Ru P1 C1 85.6(3)
N3 Ru P1 C1 -129.0(6)
P3 Ru P1 C1 -92.5(2)
P2 Ru P1 C1 16.2(2)
Cl1 Ru P1 C1 174.0(2)
C5 N1 C1 C2 -0.4(9)
C5 N1 C1 P1 173.6(5)
C12 P1 C1 N1 -79.0(5)
C6 P1 C1 N1 174.1(4)
Ru P1 C1 N1 45.7(5)
C12 P1 C1 C2 94.9(5)
C6 P1 C1 C2 -12.1(6)
Ru P1 C1 C2 -140.4(5)
N1 C1 C2 C3 -0.7(9)
P1 C1 C2 C3 -174.0(5)
C1 C2 C3 C4 -0.1(9)
C2 C3 C4 C5 1.8(10)
C1 N1 C5 C4 2.3(10)
C3 C4 C5 N1 -3.0(10)
C12 P1 C6 C7 7.5(6)
C1 P1 C6 C7 110.8(5)
Ru P1 C6 C7 -116.2(5)
C12 P1 C6 C11 -176.8(4)
C1 P1 C6 C11 -73.4(5)
Ru P1 C6 C11 59.6(5)
C11 C6 C7 C8 -0.4(9)
P1 C6 C7 C8 175.2(5)
C6 C7 C8 C9 0.0(9)
C7 C8 C9 C10 0.6(9)
C8 C9 C10 C11 -0.8(9)
C7 C6 C11 C10 0.2(9)
P1 C6 C11 C10 -175.7(4)
C9 C10 C11 C6 0.3(9)
C6 P1 C12 C13 115.7(5)
C1 P1 C12 C13 10.9(6)
Ru P1 C12 C13 -119.8(5)
C6 P1 C12 C17 -64.4(5)
C1 P1 C12 C17 -169.2(5)
Ru P1 C12 C17 60.1(5)
C17 C12 C13 C14 -0.4(9)
P1 C12 C13 C14 179.5(5)
C12 C13 C14 C15 1.0(10)
C13 C14 C15 C16 -0.7(10)
C14 C15 C16 C17 -0.3(10)
C15 C16 C17 C12 0.9(9)
C13 C12 C17 C16 -0.6(9)
P1 C12 C17 C16 179.6(5)
N2 Ru P2 C23 -108.9(3)
N3 Ru P2 C23 157.8(3)
P3 Ru P2 C23 89.6(3)
P1 Ru P2 C23 -14.6(3)
Cl1 Ru P2 C23 -128.7(3)
N2 Ru P2 C18 -1.7(2)
N3 Ru P2 C18 -95.0(2)
P3 Ru P2 C18 -163.1(2)
P1 Ru P2 C18 92.6(2)
Cl1 Ru P2 C18 -21.5(3)
N2 Ru P2 C29 102.2(3)
N3 Ru P2 C29 8.9(3)
P3 Ru P2 C29 -59.3(2)
P1 Ru P2 C29 -163.5(2)
Cl1 Ru P2 C29 82.4(3)
N3 Ru N2 C22 -89.0(6)
P3 Ru N2 C22 -102.4(6)
P2 Ru N2 C22 -177.1(6)
P1 Ru N2 C22 83.4(5)
Cl1 Ru N2 C22 -5.2(5)
N3 Ru N2 C18 90.6(4)
P3 Ru N2 C18 77.1(6)
P2 Ru N2 C18 2.4(3)
P1 Ru N2 C18 -97.0(4)
Cl1 Ru N2 C18 174.3(4)
C22 N2 C18 C19 -2.1(9)
Ru N2 C18 C19 178.3(5)
C22 N2 C18 P2 176.8(4)
Ru N2 C18 P2 -2.9(4)
C23 P2 C18 N2 137.2(4)
C29 P2 C18 N2 -115.6(4)
Ru P2 C18 N2 2.5(4)
C23 P2 C18 C19 -44.2(8)
C29 P2 C18 C19 63.0(7)
Ru P2 C18 C19 -178.9(7)
N2 C18 C19 C20 1.9(10)
P2 C18 C19 C20 -176.5(6)
C18 C19 C20 C21 -1.0(10)
C19 C20 C21 C22 0.3(10)
C18 N2 C22 C21 1.4(9)
Ru N2 C22 C21 -179.2(4)
C20 C21 C22 N2 -0.5(9)
C18 P2 C23 C24 -24.3(6)
C29 P2 C23 C24 -133.8(5)
Ru P2 C23 C24 73.8(6)
C18 P2 C23 C28 156.8(5)
C29 P2 C23 C28 47.3(5)
Ru P2 C23 C28 -105.2(5)
C28 C23 C24 C25 -1.0(9)
P2 C23 C24 C25 -179.9(5)
C23 C24 C25 C26 0.4(10)
C24 C25 C26 C27 0.4(11)
C25 C26 C27 C28 -0.6(11)
C26 C27 C28 C23 0.0(10)
C24 C23 C28 C27 0.8(9)
P2 C23 C28 C27 179.8(5)
C23 P2 C29 C34 78.1(5)
C18 P2 C29 C34 -32.5(6)
Ru P2 C29 C34 -124.1(5)
C23 P2 C29 C30 -99.2(5)
C18 P2 C29 C30 150.3(5)
Ru P2 C29 C30 58.7(5)
C34 C29 C30 C31 1.3(9)
P2 C29 C30 C31 178.6(5)
C29 C30 C31 C32 -1.1(10)
C30 C31 C32 C33 0.0(10)
C31 C32 C33 C34 0.9(10)
C32 C33 C34 C29 -0.7(10)
C30 C29 C34 C33 -0.4(9)
P2 C29 C34 C33 -177.7(5)
N2 Ru P3 C46 121.2(5)
N3 Ru P3 C46 106.9(3)
P2 Ru P3 C46 -170.1(3)
P1 Ru P3 C46 -64.7(3)
Cl1 Ru P3 C46 24.8(3)
N2 Ru P3 C40 -90.7(5)
N3 Ru P3 C40 -105.0(3)
P2 Ru P3 C40 -21.9(3)
P1 Ru P3 C40 83.5(3)
Cl1 Ru P3 C40 173.0(3)
N2 Ru P3 C35 17.5(5)
N3 Ru P3 C35 3.2(2)
P2 Ru P3 C35 86.26(19)
P1 Ru P3 C35 -168.34(18)
Cl1 Ru P3 C35 -78.83(19)
N2 Ru N3 C39 7.2(6)
P3 Ru N3 C39 -177.4(6)
P2 Ru N3 C39 75.4(5)
P1 Ru N3 C39 -138.5(5)
Cl1 Ru N3 C39 -81.1(5)
N2 Ru N3 C35 -179.8(3)
P3 Ru N3 C35 -4.4(3)
P2 Ru N3 C35 -111.6(3)
P1 Ru N3 C35 34.5(8)
Cl1 Ru N3 C35 91.9(3)
C39 N3 C35 C36 1.6(8)
Ru N3 C35 C36 -172.8(5)
C39 N3 C35 P3 179.7(4)
Ru N3 C35 P3 5.2(4)
C46 P3 C35 N3 -131.6(4)
C40 P3 C35 N3 120.8(4)
Ru P3 C35 N3 -4.7(3)
C46 P3 C35 C36 46.0(7)
C40 P3 C35 C36 -61.6(7)
Ru P3 C35 C36 172.9(7)
N3 C35 C36 C37 0.0(9)
P3 C35 C36 C37 -177.3(5)
C35 C36 C37 C38 -1.6(9)
C36 C37 C38 C39 1.6(9)
C35 N3 C39 C38 -1.6(8)
Ru N3 C39 C38 170.6(4)
C37 C38 C39 N3 0.0(9)
C46 P3 C40 C41 -52.9(6)
C35 P3 C40 C41 56.6(6)
Ru P3 C40 C41 152.6(5)
C46 P3 C40 C45 124.9(5)
C35 P3 C40 C45 -125.6(5)
Ru P3 C40 C45 -29.7(6)
C45 C40 C41 C42 -0.1(11)
P3 C40 C41 C42 177.6(5)
C40 C41 C42 C43 -0.1(11)
C41 C42 C43 C44 0.1(12)
C42 C43 C44 C45 0.1(13)
C41 C40 C45 C44 0.3(11)
P3 C40 C45 C44 -177.5(6)
C43 C44 C45 C40 -0.3(12)
C40 P3 C46 C51 -29.9(6)
C35 P3 C46 C51 -142.3(5)
Ru P3 C46 C51 124.0(5)
C40 P3 C46 C47 151.3(5)
C35 P3 C46 C47 38.9(6)
Ru P3 C46 C47 -54.8(6)
C51 C46 C47 C48 2.1(10)
P3 C46 C47 C48 -179.1(5)
C46 C47 C48 C49 -1.2(11)
C47 C48 C49 C50 -0.9(11)
C48 C49 C50 C51 2.1(10)
C47 C46 C51 C50 -0.8(9)
P3 C46 C51 C50 -179.6(5)
C49 C50 C51 C46 -1.3(10)
